data_2005285
loop_
_publ_author_name
'Bianchini, C.'
'Masi, D.'
'Peruzzini, M.'
'Romerosa, A.'
'Zanobini, F.'

_publ_section_title
;<i>anti</i>,<i>mer</i>-[Bis(2-diphenylphosphinoethyl)(<i>n</i>-propyl)amine-<i>N</i>,<i>P</i>,<i>P</i>'](phenylethynyl)[(<i>Z</i>)-1-<i>p</i>-tolyl-4-phenyl-\h^3^-but-1-en-3-ynyl]ruthenium(II)
 Chloroform Solvate
;
_journal_issue 8
_journal_name_full 'Acta Crystallographica Section C'
_journal_page_first 1973
_journal_page_last 1976
_journal_paper_doi 10.1107/S0108270196002776
_journal_volume 52
_journal_year 1996
_chemical_formula_iupac '[Ru (C8 H5)(C17 H13)(C31 H35 N P2)] , C H Cl3'
_chemical_formula_sum 'C57 H54 Cl3 N P2 Ru'
_chemical_formula_weight 1022.37
_space_group_IT_number 14
_symmetry_cell_setting monoclinic
_symmetry_space_group_name_Hall '-P 2yn'
_symmetry_space_group_name_H-M 'P 1 21/n 1'
_atom_type_scat_source 'Cromer & Waber (1974)'
_cell_angle_alpha 90
_cell_angle_beta 92.00(2)
_cell_angle_gamma 90
_cell_formula_units_Z 4
_cell_length_a 12.987(2)
_cell_length_b 24.929(2)
_cell_length_c 15.472(2)
_cell_measurement_reflns_used 25
_cell_measurement_temperature 293(2)
_cell_measurement_theta_max 17
_cell_measurement_theta_min 12
_cell_volume 5006.1(11)
_computing_cell_refinement 'CAD-4 Software'
_computing_data_collection 'CAD-4 Software (Enraf-Nonius, 1989)'
_computing_data_reduction 'local software'
_computing_molecular_graphics 'ZORTEP (Zsolnai & Pritzkow, 1994)'
_computing_structure_refinement 'SHELXL93 (Sheldrick, 1993)'
_computing_structure_solution 'SIR92 (Altomare et al., 1994)'
_diffrn_measurement_device 'Enraf-Nonius CAD-4'
_diffrn_measurement_method \w/2\q
_diffrn_radiation_type MoK\a
_diffrn_radiation_wavelength 0.71073
_diffrn_reflns_av_R_equivalents 0.0481
_diffrn_reflns_limit_h_max 14
_diffrn_reflns_limit_h_min -14
_diffrn_reflns_limit_k_max 27
_diffrn_reflns_limit_k_min 0
_diffrn_reflns_limit_l_max 16
_diffrn_reflns_limit_l_min 0
_diffrn_reflns_number 7222
_diffrn_reflns_theta_max 22.99
_diffrn_standards_decay_% none
_diffrn_standards_interval_time 120
_diffrn_standards_number 3
_exptl_absorpt_coefficient_mu 0.575
_exptl_absorpt_correction_T_max 1.000
_exptl_absorpt_correction_T_min 0.675
_exptl_absorpt_correction_type 'refined from \DF (Walker & Stuart, 1983)'
_exptl_crystal_colour orange
_exptl_crystal_density_diffrn 1.355
_exptl_crystal_density_method none
_exptl_crystal_description 'small prism'
_exptl_crystal_size_max 0.52
_exptl_crystal_size_mid 0.27
_exptl_crystal_size_min 0.22
_refine_diff_density_max 1.280
_refine_diff_density_min -1.209
_refine_ls_extinction_method none
_refine_ls_goodness_of_fit_obs 1.017
_refine_ls_number_parameters 257
_refine_ls_number_reflns 6892
_refine_ls_R_factor_obs 0.0625
_refine_ls_shift/esd_max 0.531
_refine_ls_structure_factor_coef Fsqd
_refine_ls_weighting_scheme
;
w = 1/[\s^2^(F~o~)^2^ + (0.0649P)^2^ + 36.1124P]
where P = (F~o~^2^ + 2F~c~^2^)/3
;
_refine_ls_wR_factor_obs 0.1516
_reflns_number_observed 4519
_reflns_number_total 6930
_reflns_observed_criterion I>2\s(I)
_cod_data_source_file na1221.cif
_cod_data_source_block na1221a
_cod_original_cell_volume 5006(1)
_cod_original_sg_symbol_H-M 'P 21/n'
_cod_original_formula_sum 'C57 H54 Cl3 N1 P2 Ru1'
_cod_database_code 2005285

loop_
_symmetry_equiv_pos_as_xyz
x,y,z
1/2+x,1/2-y,1/2+z
-x,-y,-z
1/2-x,1/2+y,1/2-z

loop_
_atom_site_label
_atom_site_fract_x
_atom_site_fract_y
_atom_site_fract_z
_atom_site_U_iso_or_equiv
Ru(1) .3016(1) .1269(1) .5774(1) .031(1)
P(1) .4747(1) .1246(1) .5454(1) .035(1)
P(2) .1265(2) .1126(1) .5831(1) .036(1)
N(1) .2858(4) .0824(2) .4498(4) .035(1)
C(1) .4791(6) .0806(3) .4498(5) .047(2)
C(2) .3801(6) .0482(3) .4411(5) .043(2)
C(3) .0992(6) .0775(3) .4804(5) .044(2)
C(4) .1943(6) .0469(3) .4518(5) .044(2)
C(5) .2762(6) .1205(3) .3749(5) .041(2)
C(6) .2727(8) .0979(4) .2858(5) .063(3)
C(7) .254(1) .1402(5) .2200(8) .101(4)
C(8) .3154(5) .0534(3) .6281(5) .035(2)
C(9) .3182(6) .0078(3) .6550(5) .041(2)
C(10) .3168(5) .1784(3) .6804(5) .037(2)
C(11) .3334(6) .1904(3) .7649(5) .043(2)
C(12) .2987(6) .2130(3) .6101(5) .039(2)
C(13) .2790(6) .2192(3) .5317(5) .043(2)
C(14) .3995(9) .0447(5) 1.0525(7) .089(3)
C(2,1) .5483(4) .2263(2) .5784(3) .053(2)
C(3,1) .5935(5) .2754(2) .5606(3) .064(3)
C(4,1) .6291(5) .2857(2) .4786(4) .067(3)
C(5,1) .6196(5) .2469(2) .4143(3) .073(3)
C(6,1) .5745(4) .1977(2) .4321(3) .053(2)
C(1,1) .5388(4) .1874(2) .5141(3) .040(2)
C(2,2) .5433(3) .0841(2) .7052(3) .048(2)
C(3,2) .6167(4) .0659(2) .7658(3) .060(2)
C(4,2) .7192(4) .0618(2) .7439(3) .060(2)
C(5,2) .7484(3) .0757(2) .6613(3) .053(2)
C(6,2) .6750(4) .0939(2) .6007(3) .047(2)
C(1,2) .5725(3) .0981(2) .6226(3) .038(2)
C(2,3) .0458(3) .2097(2) .6368(3) .049(2)
C(3,3) -.0300(4) .2487(2) .6443(3) .061(2)
C(4,3) -0.1230(4) .2437(2) .5979(4) .061(2)
C(5,3) -0.1404(3) .1997(2) .5440(4) .062(2)
C(6,3) -.0646(4) .1608(2) .5366(3) .052(2)
C(1,3) .0285(3) .1658(2) .5830(3) .039(2)
C(2,4) .0566(5) .0156(2) .6539(3) .057(2)
C(3,4) .0184(5) -.0157(2) .7198(4) .071(3)
C(4,4) -.0015(5) .0073(3) .7993(3) .076(3)
C(5,4) .0166(5) .0616(3) .8129(3) .089(3)
C(6,4) .0548(5) .0930(2) .7469(4) .067(3)
C(1,4) .0748(4) .0699(2) .6674(3) .041(2)
C(2,5) .2453(4) -.0835(2) .6615(3) .062(2)
C(3,5) .2433(5) -0.1345(2) .6979(4) .080(3)
C(4,5) .3142(5) -0.1482(2) .7636(4) .080(3)
C(5,5) .3870(5) -0.1109(2) .7929(4) .077(3)
C(6,5) .3890(4) -.0600(2) .7565(4) .057(2)
C(1,5) .3181(4) -.0463(2) .6908(3) .043(2)
C(2,6) .3194(4) .0989(2) .8305(3) .054(2)
C(3,6) .3364(5) .0643(2) .9000(4) .063(3)
C(4,6) .3819(5) .0833(2) .9766(3) .060(2)
C(5,6) .4103(4) .1369(2) .9838(3) .060(2)
C(6,6) .3933(4) .1715(2) .9143(3) .055(2)
C(1,6) .3478(4) .1525(2) .8376(3) .039(2)
C(2,7) .3361(3) .2696(2) .4060(3) .050(2)
C(3,7) .3157(4) .2947(2) .3270(3) .062(2)
C(4,7) .2153(4) .2972(2) .2931(3) .061(2)
C(5,7) .1353(3) .2747(3) .3382(3) .066(3)
C(6,7) .1557(3) .2496(2) .4172(3) .054(2)
C(1,7) .2561(4) .2471(2) .4511(3) .041(2)
C(1S) .809(1) .0807(6) .0547(9) .107(4)
Cl(1) .8585(4) .0256(2) .0004(3) .143(2)
Cl(2) .9030(4) .1286(2) .0741(4) .172(2)
Cl(3) .7059(3) .1083(2) -.0055(3) .124(1)
H(1A) .4873(6) .1021(3) .3983(5) .050(7)
H(1B) .5376(6) .0565(3) .4558(5) .050(7)
H(2A) .3770(6) .0307(3) .3851(5) .050(7)
H(2B) .3808(6) .0206(3) .4852(5) .050(7)
H(3A) .0427(6) .0527(3) .4872(5) .050(7)
H(3B) .0786(6) .1034(3) .4362(5) .050(7)
H(4A) .2083(6) .0174(3) .4915(5) .050(7)
H(4B) .1806(6) .0319(3) .3947(5) .050(7)
H(5A) .2141(6) .1414(3) .3816(5) .050(7)
H(5B) .3339(6) .1452(3) .3793(5) .050(7)
H(6A) .3376(8) .0802(4) .2750(5) .050(7)
H(6B) .2184(8) .0712(4) .2808(5) .050(7)
H(7A) .251(6) .1244(7) .1634(9) .13(2)
H(7B) .308(3) .166(2) .224(4) .13(2)
H(7C) .189(3) .158(2) .230(3) .13(2)
H(11) .3360(6) .2267(3) .7789(5) .050(7)
H(14A) .471(1) .036(3) 1.058(3) .13(2)
H(14B) .360(5) .013(1) 1.042(3) .13(2)
H(14C) .378(6) .061(1) 1.105(1) .13(2)
H(2,1) .5244(4) .2194(2) .6332(3) .063
H(3,1) .5998(7) .3014(3) .6035(4) .077
H(4,1) .6594(7) .3186(2) .4666(5) .081
H(5,1) .6435(7) .2538(3) .3594(3) .087
H(6,1) .5681(6) .1717(3) .3891(4) .064
H(2,2) .4746(3) .0869(2) .7198(3) .058
H(3,2) .5971(5) .0566(4) .8211(3) .072
H(4,2) .7683(5) .0496(3) .7845(4) .072
H(5,2) .8171(3) .0730(3) .6467(5) .063
H(6,2) .6946(5) .1033(3) .5454(3) .057
H(2,3) .1081(3) .2131(2) .6679(3) .059
H(3,3) -.0184(6) .2781(2) .6803(5) .074
H(4,3) -0.1737(5) .2697(3) .6029(6) .073
H(5,3) -0.2027(4) .1964(3) .5130(5) .074
H(6,3) -.0762(5) .1314(2) .5005(5) .062
H(2,4) .0700(5) .0002(2) .6007(3) .069
H(3,4) .0063(7) -.0521(2) .7108(6) .085
H(4,4) -.0271(7) -.0137(3) .8435(4) .092
H(5,4) .0033(8) .0770(4) .8661(4) .107
H(6,4) .0670(7) .1293(2) .7560(5) .081
H(2,5) .1979(4) -.0744(2) .6175(3) .074
H(3,5) .1946(6) -0.1594(3) .6782(6) .096
H(4,5) .3129(7) -0.1823(2) .7879(6) .096
H(5,5) .4344(6) -0.1201(3) .8369(5) .093
H(6,5) .4377(5) -.0351(3) .7761(5) .068
H(2,6) .2889(4) .0862(2) .7792(3) .065
H(3,6) .3174(7) .0284(2) .8952(5) .076
H(5,6) .4408(6) .1497(3) 1.0351(3) .072
H(6,6) .4123(6) .2074(2) .9191(5) .066
H(2,7) .4033(3) .2679(2) .4287(3) .06
H(3,7) .3692(5) .3097(3) .2968(5) .074
H(4,7) .2016(6) .3140(3) .2402(4) .074
H(5,7) .0681(4) .2763(4) .3155(5) .079
H(6,7) .1022(4) .2345(3) .4474(4) .064
H(1S) .7853(6) .0691(3) .1078(5) .05

loop_
_geom_angle_atom_site_label_1
_geom_angle_atom_site_label_2
_geom_angle_atom_site_label_3
_geom_angle
_geom_angle_publ_flag
C(8) Ru(1) C(10) 105.3(3) yes
C(8) Ru(1) C(12) 143.5(3) yes
C(10) Ru(1) C(12) 38.2(3) yes
C(8) Ru(1) N(1) 84.1(2) yes
C(10) Ru(1) N(1) 170.4(3) yes
C(12) Ru(1) N(1) 132.3(3) yes
C(8) Ru(1) P(2) 85.3(2) yes
C(10) Ru(1) P(2) 97.8(2) yes
C(12) Ru(1) P(2) 96.7(2) yes
N(1) Ru(1) P(2) 84.2(2) yes
C(8) Ru(1) P(1) 89.2(2) yes
C(10) Ru(1) P(1) 96.5(2) yes
C(12) Ru(1) P(1) 95.6(2) yes
N(1) Ru(1) P(1) 82.0(2) yes
P(2) Ru(1) P(1) 165.61(7) yes
C(8) Ru(1) C(13) 173.6(3) yes
C(10) Ru(1) C(13) 68.8(3) yes
C(12) Ru(1) C(13) 30.6(3) yes
N(1) Ru(1) C(13) 101.8(2) yes
P(2) Ru(1) C(13) 92.7(2) yes
P(1) Ru(1) C(13) 94.0(2) yes
C(9) C(8) Ru(1) 175.5(7) yes
C(8) C(9) C(1,5) 177.1(8) yes
C(11) C(10) C(12) 129.2(8) yes
C(11) C(10) Ru(1) 153.9(6) yes
C(12) C(10) Ru(1) 76.9(4) yes
C(13) C(12) C(10) 149.3(8) yes
C(13) C(12) Ru(1) 84.4(5) yes
C(10) C(12) Ru(1) 64.9(4) yes
C(12) C(13) Ru(1) 64.9(5) yes
C(1,2) P(1) C(1) 105.5(3) no
C(1,2) P(1) C(1,1) 99.7(3) no
C(1) P(1) C(1,1) 105.5(3) no
C(1,2) P(1) Ru(1) 121.6(2) no
C(1) P(1) Ru(1) 104.1(3) no
C(1,1) P(1) Ru(1) 118.9(2) no
C(1,4) P(2) C(1,3) 98.6(3) no
C(1,4) P(2) C(3) 106.0(3) no
C(1,3) P(2) C(3) 103.3(3) no
C(1,4) P(2) Ru(1) 120.3(2) no
C(1,3) P(2) Ru(1) 125.0(2) no
C(3) P(2) Ru(1) 101.6(2) no
C(4) N(1) C(5) 110.4(6) no
C(4) N(1) C(2) 108.6(6) no
C(5) N(1) C(2) 109.6(6) no
C(4) N(1) Ru(1) 108.8(4) no
C(5) N(1) Ru(1) 111.5(4) no
C(2) N(1) Ru(1) 107.8(4) no
C(2) C(1) P(1) 109.7(5) no
N(1) C(2) C(1) 112.4(6) no
C(4) C(3) P(2) 110.7(5) no
N(1) C(4) C(3) 111.3(6) no
C(6) C(5) N(1) 118.4(7) no
C(7) C(6) C(5) 111.5(9) no
C(10) C(11) C(1,6) 127.4(7) no
C(12) C(13) C(1,7) 158.6(8) no
C(1,7) C(13) Ru(1) 136.5(5) no
C(3,1) C(2,1) C(1,1) 120.0 no
C(2,1) C(3,1) C(4,1) 120.0 no
C(5,1) C(4,1) C(3,1) 120.0 no
C(6,1) C(5,1) C(4,1) 120.0 no
C(5,1) C(6,1) C(1,1) 120.0 no
C(6,1) C(1,1) C(2,1) 120.0 no
C(6,1) C(1,1) P(1) 124.3(3) no
C(2,1) C(1,1) P(1) 115.7(3) no
C(3,2) C(2,2) C(1,2) 120.0 no
C(2,2) C(3,2) C(4,2) 120.0 no
C(5,2) C(4,2) C(3,2) 120.0 no
C(4,2) C(5,2) C(6,2) 120.0 no
C(1,2) C(6,2) C(5,2) 120.0 no
C(6,2) C(1,2) C(2,2) 120.0 no
C(6,2) C(1,2) P(1) 121.0(3) no
C(2,2) C(1,2) P(1) 118.9(3) no
C(3,3) C(2,3) C(1,3) 120.0 no
C(4,3) C(3,3) C(2,3) 120.0 no
C(3,3) C(4,3) C(5,3) 120.0 no
C(4,3) C(5,3) C(6,3) 120.0 no
C(1,3) C(6,3) C(5,3) 120.0 no
C(6,3) C(1,3) C(2,3) 120.0 no
C(6,3) C(1,3) P(2) 121.7(3) no
C(2,3) C(1,3) P(2) 118.0(3) no
C(3,4) C(2,4) C(1,4) 120.0 no
C(2,4) C(3,4) C(4,4) 120.0 no
C(3,4) C(4,4) C(5,4) 120.0 no
C(4,4) C(5,4) C(6,4) 120.0 no
C(1,4) C(6,4) C(5,4) 120.0 no
C(6,4) C(1,4) C(2,4) 120.0 no
C(6,4) C(1,4) P(2) 118.4(3) no
C(2,4) C(1,4) P(2) 121.6(3) no
C(3,5) C(2,5) C(1,5) 120.0 no
C(2,5) C(3,5) C(4,5) 120.0 no
C(3,5) C(4,5) C(5,5) 120.0 no
C(6,5) C(5,5) C(4,5) 120.0 no
C(5,5) C(6,5) C(1,5) 120.0 no
C(6,5) C(1,5) C(2,5) 120.0 no
C(6,5) C(1,5) C(9) 119.8(5) no
C(2,5) C(1,5) C(9) 120.2(5) no
C(3,6) C(2,6) C(1,6) 120.0 no
C(2,6) C(3,6) C(4,6) 120.0 no
C(5,6) C(4,6) C(3,6) 120.0 no
C(5,6) C(4,6) C(14) 120.8(6) no
C(3,6) C(4,6) C(14) 119.2(6) no
C(6,6) C(5,6) C(4,6) 120.0 no
C(5,6) C(6,6) C(1,6) 120.0 no
C(6,6) C(1,6) C(2,6) 120.0 no
C(6,6) C(1,6) C(11) 118.1(5) no
C(2,6) C(1,6) C(11) 121.9(5) no
C(3,7) C(2,7) C(1,7) 120.0 no
C(2,7) C(3,7) C(4,7) 120.0 no
C(5,7) C(4,7) C(3,7) 120.0 no
C(4,7) C(5,7) C(6,7) 120.0 no
C(1,7) C(6,7) C(5,7) 120.0 no
C(6,7) C(1,7) C(2,7) 120.0 no
C(6,7) C(1,7) C(13) 120.5(4) no
C(2,7) C(1,7) C(13) 119.5(4) no
Cl(2) C(1S) Cl(3) 110.1(8) no
Cl(2) C(1S) Cl(1) 111.1(8) no
Cl(3) C(1S) Cl(1) 110.0(8) no

loop_
_geom_bond_atom_site_label_1
_geom_bond_atom_site_label_2
_geom_bond_distance
_geom_bond_publ_flag
Ru(1) C(8) 1.999(8) yes
Ru(1) C(10) 2.050(8) yes
Ru(1) C(12) 2.205(7) yes
Ru(1) N(1) 2.267(6) yes
Ru(1) P(2) 2.307(2) yes
Ru(1) P(1) 2.319(2) yes
Ru(1) C(13) 2.423(8) yes
C(8) C(9) 1.211(10) yes
C(10) C(11) 1.352(10) yes
C(10) C(12) 1.401(11) yes
C(12) C(13) 1.240(11) yes
P(1) C(1,2) 1.835(4) no
P(1) C(1) 1.843(8) no
P(1) C(1,1) 1.846(4) no
P(2) C(1,4) 1.830(5) no
P(2) C(1,3) 1.837(4) no
P(2) C(3) 1.838(8) no
N(1) C(4) 1.484(9) no
N(1) C(5) 1.499(9) no
N(1) C(2) 1.503(9) no
C(1) C(2) 1.520(11) no
C(3) C(4) 1.530(11) no
C(5) C(6) 1.489(11) no
C(6) C(7) 1.481(14) no
C(9) C(1,5) 1.457(9) no
C(11) C(1,6) 1.475(9) no
C(13) C(1,7) 1.449(9) no
C(14) C(4,6) 1.530(12) no
C(2,1) C(3,1) 1.39 no
C(2,1) C(1,1) 1.39 no
C(3,1) C(4,1) 1.39 no
C(4,1) C(5,1) 1.39 no
C(5,1) C(6,1) 1.39 no
C(6,1) C(1,1) 1.39 no
C(2,2) C(3,2) 1.39 no
C(2,2) C(1,2) 1.39 no
C(3,2) C(4,2) 1.39 no
C(4,2) C(5,2) 1.39 no
C(5,2) C(6,2) 1.39 no
C(6,2) C(1,2) 1.39 no
C(2,3) C(3,3) 1.39 no
C(2,3) C(1,3) 1.39 no
C(3,3) C(4,3) 1.39 no
C(4,3) C(5,3) 1.39 no
C(5,3) C(6,3) 1.39 no
C(6,3) C(1,3) 1.39 no
C(2,4) C(3,4) 1.39 no
C(2,4) C(1,4) 1.39 no
C(3,4) C(4,4) 1.39 no
C(4,4) C(5,4) 1.39 no
C(5,4) C(6,4) 1.39 no
C(6,4) C(1,4) 1.39 no
C(2,5) C(3,5) 1.39 no
C(2,5) C(1,5) 1.39 no
C(3,5) C(4,5) 1.39 no
C(4,5) C(5,5) 1.39 no
C(5,5) C(6,5) 1.39 no
C(6,5) C(1,5) 1.39 no
C(2,6) C(3,6) 1.39 no
C(2,6) C(1,6) 1.39 no
C(3,6) C(4,6) 1.39 no
C(4,6) C(5,6) 1.39 no
C(5,6) C(6,6) 1.39 no
C(6,6) C(1,6) 1.39 no
C(2,7) C(3,7) 1.39 no
C(2,7) C(1,7) 1.39 no
C(3,7) C(4,7) 1.39 no
C(4,7) C(5,7) 1.39 no
C(5,7) C(6,7) 1.39 no
C(6,7) C(1,7) 1.39 no
C(1S) Cl(2) 1.73(2) no
C(1S) Cl(3) 1.747(14) no
C(1S) Cl(1) 1.74(2) no
